data_4113571
loop_
_publ_author_name
'Anne F. Richards'
'Andrew D. Phillips'
'Marilyn M. Olmstead'
'Philip P. Power'

_publ_section_title
;
 Isomeric Forms of Divalent Heavier Group 14 Element Hydrides:
 Characterization of Ar'(H)GeGe(H)Ar' and Ar'(H)2GeGeAr'.PMe3 (Ar' =
 C6H3-2,6-Dipp2; Dipp = C6H3-2,6-Pri2)
;
_journal_name_full 'Journal of the American Chemical Society'
_journal_page_first 3204
_journal_page_last 3205
_journal_paper_doi 10.1021/ja029772g
_journal_volume 125
_journal_year 2003
_chemical_formula_moiety 'C60 H76 Ge2, 4(C4 H10 O)'
_chemical_formula_sum 'C76 H116 Ge2 O4'
_chemical_formula_weight 1238.87
_chemical_melting_point 396
_chemical_name_common (Dipp*GeH)~2~^.^4C~4~H~10~O
_chemical_name_systematic
; 
 ? 
;
_space_group_IT_number 12
_symmetry_cell_setting monoclinic
_symmetry_space_group_name_Hall '-C 2y'
_symmetry_space_group_name_H-M 'C 1 2/m 1'
_atom_sites_solution_hydrogens geom
_atom_sites_solution_primary direct
_atom_sites_solution_secondary difmap
_audit_creation_method SHELXL-97
_cell_angle_alpha 90.00
_cell_angle_beta 117.432(2)
_cell_angle_gamma 90.00
_cell_formula_units_Z 2
_cell_length_a 18.3776(17)
_cell_length_b 17.7496(17)
_cell_length_c 13.0929(12)
_cell_measurement_reflns_used 956
_cell_measurement_temperature 90(2)
_cell_measurement_theta_max 30.7
_cell_measurement_theta_min 2.30
_cell_volume 3790.6(6)
_computing_cell_refinement 'Bruker SMART 5.054 (Bruker, 2001)'
_computing_data_collection 'Bruker SMART 5.054 (Bruker, 2001)'
_computing_data_reduction 'Bruker SAINT 6.33B (Bruker, 2002)'
_computing_molecular_graphics 'SHELXTL 5.1, XP (Sheldrick, 1994)'
_computing_publication_material 'SHELXL-97 (Sheldrick, 1997)'
_computing_structure_refinement 'SHELXL-97 (Sheldrick, 1997)'
_computing_structure_solution 'SHELXS-97 (Sheldrick, 1990)'
_diffrn_ambient_temperature 90(2)
_diffrn_detector_area_resol_mean 8.3
_diffrn_measured_fraction_theta_full 0.998
_diffrn_measured_fraction_theta_max 0.998
_diffrn_measurement_device_type 'Bruker SMART 1000'
_diffrn_measurement_method \w
_diffrn_radiation_monochromator graphite
_diffrn_radiation_source 'normal-focus sealed tube'
_diffrn_radiation_type MoK\a
_diffrn_radiation_wavelength 0.71073
_diffrn_reflns_av_R_equivalents 0.0200
_diffrn_reflns_av_sigmaI/netI 0.0232
_diffrn_reflns_limit_h_max 22
_diffrn_reflns_limit_h_min -22
_diffrn_reflns_limit_k_max 21
_diffrn_reflns_limit_k_min -21
_diffrn_reflns_limit_l_max 13
_diffrn_reflns_limit_l_min -15
_diffrn_reflns_number 13207
_diffrn_reflns_theta_full 25.24
_diffrn_reflns_theta_max 25.24
_diffrn_reflns_theta_min 1.70
_diffrn_standards_decay_% <0.1
_diffrn_standards_number '50 frames remeasured'
_exptl_absorpt_coefficient_mu 0.84
_exptl_absorpt_correction_T_max 0.905
_exptl_absorpt_correction_T_min 0.862
_exptl_absorpt_correction_type multi-scan
_exptl_absorpt_process_details 'SADABS 2.04 (Sheldrick, 2002)'
_exptl_crystal_colour orange
_exptl_crystal_density_diffrn 1.085
_exptl_crystal_description block
_exptl_crystal_F_000 1336
_exptl_crystal_size_max 0.20
_exptl_crystal_size_mid 0.16
_exptl_crystal_size_min 0.15
_refine_diff_density_max 0.468
_refine_diff_density_min -0.820
_refine_diff_density_rms 0.055
_refine_ls_extinction_method none
_refine_ls_goodness_of_fit_ref 1.076
_refine_ls_hydrogen_treatment mixed
_refine_ls_matrix_type full
_refine_ls_number_parameters 148
_refine_ls_number_reflns 3550
_refine_ls_number_restraints 0
_refine_ls_restrained_S_all 1.076
_refine_ls_R_factor_all 0.0559
_refine_ls_R_factor_gt 0.0495
_refine_ls_shift/su_max 0.000
_refine_ls_shift/su_mean 0.000
_refine_ls_structure_factor_coef Fsqd
_refine_ls_weighting_details 'calc w=1/[\s^2^(Fo^2^)+(0.0666P)^2^+4.1121P] where P=(Fo^2^+2Fc^2^)/3'
_refine_ls_weighting_scheme calc
_refine_ls_wR_factor_gt 0.1355
_refine_ls_wR_factor_ref 0.1398
_reflns_number_gt 2942
_reflns_number_total 3550
_reflns_threshold_expression I>2\s(I)
_cod_data_source_file ja029772gsi20030124_045201.cif
_cod_data_source_block ar04
_cod_original_sg_symbol_H-M 'C 2/m'
_cod_database_code 4113571

loop_
_symmetry_equiv_pos_as_xyz
'x, y, z'
'-x, y, -z'
'x+1/2, y+1/2, z'
'-x+1/2, y+1/2, -z'
'-x, -y, -z'
'x, -y, z'
'-x+1/2, -y+1/2, -z'
'x+1/2, -y+1/2, z'

loop_
_atom_site_label
_atom_site_type_symbol
_atom_site_fract_x
_atom_site_fract_y
_atom_site_fract_z
_atom_site_U_iso_or_equiv
_atom_site_adp_type
_atom_site_occupancy
_atom_site_symmetry_multiplicity
_atom_site_calc_flag
_atom_site_refinement_flags
_atom_site_disorder_assembly
_atom_site_disorder_group
Ge1 Ge 0.44784(3) 0.5000 0.02940(3) 0.0751(2) Uani 1 2 d S . .
H1 H 0.355(4) 0.468(4) -0.042(6) 0.113 Uiso 0.50 1 d P . .
C1 C 0.50095(18) 0.5000 0.2032(2) 0.0369(6) Uani 1 2 d S . .
C2 C 0.51729(13) 0.56777(12) 0.26614(17) 0.0380(5) Uani 1 1 d . . .
C3 C 0.55327(14) 0.56685(12) 0.38663(17) 0.0406(5) Uani 1 1 d . . .
H3A H 0.5650 0.6132 0.4274 0.049 Uiso 1 1 calc R . .
C4 C 0.5720(2) 0.5000 0.4472(2) 0.0436(7) Uani 1 2 d S . .
H4A H 0.5973 0.5000 0.5289 0.052 Uiso 1 2 calc SR . .
C5 C 0.49107(15) 0.64383(12) 0.21108(18) 0.0467(6) Uani 1 1 d . . .
C6 C 0.40958(18) 0.66795(14) 0.1796(2) 0.0587(7) Uani 1 1 d . . .
C7 C 0.3871(2) 0.74104(16) 0.1376(2) 0.0730(9) Uani 1 1 d . . .
H7A H 0.3330 0.7579 0.1164 0.088 Uiso 1 1 calc R . .
C8 C 0.4404(2) 0.78813(17) 0.1265(3) 0.0831(10) Uani 1 1 d . . .
H8A H 0.4231 0.8374 0.0969 0.100 Uiso 1 1 calc R . .
C9 C 0.5191(2) 0.76592(17) 0.1573(3) 0.0818(10) Uani 1 1 d . . .
H9A H 0.5557 0.8004 0.1494 0.098 Uiso 1 1 calc R . .
C10 C 0.54727(19) 0.69252(14) 0.2007(2) 0.0610(7) Uani 1 1 d . . .
C11 C 0.34802(18) 0.61819(17) 0.1935(3) 0.0675(8) Uani 1 1 d . . .
H11A H 0.3704 0.5658 0.2060 0.081 Uiso 1 1 calc R . .
C12 C 0.3383(2) 0.6391(3) 0.2992(3) 0.0969(12) Uani 1 1 d . . .
H12A H 0.3924 0.6411 0.3667 0.145 Uiso 0.50 1 calc PR A 1
H12B H 0.3044 0.6012 0.3116 0.145 Uiso 0.50 1 calc PR A 1
H12C H 0.3118 0.6886 0.2875 0.145 Uiso 0.50 1 calc PR A 1
H12D H 0.3764 0.6798 0.3414 0.145 Uiso 0.50 1 d PR A -1
H12E H 0.3503 0.5948 0.3491 0.145 Uiso 0.50 1 d PR A -1
H12F H 0.2819 0.6557 0.2755 0.145 Uiso 0.50 1 d PR A -1
C13 C 0.2645(2) 0.6159(2) 0.0878(3) 0.0830(9) Uani 1 1 d . . .
H13A H 0.2714 0.6030 0.0200 0.124 Uiso 1 1 calc R . .
H13B H 0.2383 0.6654 0.0765 0.124 Uiso 1 1 calc R . .
H13C H 0.2301 0.5779 0.0988 0.124 Uiso 1 1 calc R . .
C14 C 0.63378(19) 0.66942(17) 0.2390(2) 0.0705(8) Uani 1 1 d . . .
H14A H 0.6360 0.6132 0.2451 0.085 Uiso 1 1 calc R . .
C15 C 0.6655(2) 0.6916(2) 0.1536(3) 0.0936(12) Uani 1 1 d . . .
H15A H 0.6294 0.6704 0.0778 0.140 Uiso 1 1 calc R . .
H15B H 0.7211 0.6719 0.1804 0.140 Uiso 1 1 calc R . .
H15C H 0.6662 0.7466 0.1480 0.140 Uiso 1 1 calc R . .
C16 C 0.6923(2) 0.7013(3) 0.3589(3) 0.0986(13) Uani 1 1 d . . .
H16A H 0.6724 0.6872 0.4140 0.148 Uiso 1 1 calc R . .
H16B H 0.6943 0.7563 0.3546 0.148 Uiso 1 1 calc R . .
H16C H 0.7474 0.6806 0.3843 0.148 Uiso 1 1 calc R . .

loop_
_atom_site_aniso_label
_atom_site_aniso_U_11
_atom_site_aniso_U_22
_atom_site_aniso_U_33
_atom_site_aniso_U_23
_atom_site_aniso_U_13
_atom_site_aniso_U_12
Ge1 0.1262(5) 0.0699(3) 0.0222(2) 0.000 0.0283(2) 0.000
C1 0.0491(16) 0.0397(15) 0.0220(13) 0.000 0.0165(12) 0.000
C2 0.0499(12) 0.0374(11) 0.0267(10) 0.0020(8) 0.0176(9) 0.0002(9)
C3 0.0559(13) 0.0369(11) 0.0287(10) -0.0047(8) 0.0192(9) -0.0028(9)
C4 0.0601(19) 0.0454(17) 0.0212(13) 0.000 0.0153(13) 0.000
C5 0.0698(15) 0.0378(11) 0.0267(10) 0.0008(9) 0.0174(10) -0.0002(11)
C6 0.0873(19) 0.0456(13) 0.0378(12) 0.0068(10) 0.0242(12) 0.0199(13)
C7 0.105(2) 0.0480(15) 0.0518(16) 0.0115(12) 0.0238(16) 0.0212(16)
C8 0.111(3) 0.0446(15) 0.0595(18) 0.0127(13) 0.0096(17) 0.0111(17)
C9 0.112(3) 0.0510(16) 0.0595(18) 0.0062(14) 0.0195(18) -0.0264(17)
C10 0.0848(19) 0.0450(13) 0.0374(13) 0.0030(10) 0.0147(12) -0.0145(13)
C11 0.0760(18) 0.0677(17) 0.0682(18) 0.0270(14) 0.0411(15) 0.0318(15)
C12 0.106(3) 0.132(3) 0.0599(19) 0.036(2) 0.0444(19) 0.043(2)
C13 0.086(2) 0.092(2) 0.078(2) 0.0173(18) 0.0441(18) 0.0207(18)
C14 0.082(2) 0.0634(17) 0.0543(16) 0.0041(13) 0.0216(14) -0.0318(15)
C15 0.099(2) 0.106(3) 0.072(2) 0.003(2) 0.0370(19) -0.044(2)
C16 0.090(2) 0.125(3) 0.0562(18) 0.004(2) 0.0122(17) -0.042(2)

loop_
_atom_type_symbol
_atom_type_description
_atom_type_scat_dispersion_real
_atom_type_scat_dispersion_imag
_atom_type_scat_source
C C 0.0033 0.0016 'International Tables Vol C Tables 4.2.6.8 and 6.1.1.4'
H H 0.0000 0.0000 'International Tables Vol C Tables 4.2.6.8 and 6.1.1.4'
Ge Ge 0.1547 1.8001 'International Tables Vol C Tables 4.2.6.8 and 6.1.1.4'

loop_
_geom_angle_atom_site_label_1
_geom_angle_atom_site_label_2
_geom_angle_atom_site_label_3
_geom_angle
_geom_angle_site_symmetry_1
_geom_angle_site_symmetry_3
C1 Ge1 Ge1 108.78(9) . 5_665
C1 Ge1 H1 119(3) . .
Ge1 Ge1 H1 127(3) 5_665 .
C2 C1 C2 117.1(2) . 6_565
C2 C1 Ge1 121.37(12) . .
C2 C1 Ge1 121.37(12) 6_565 .
C3 C2 C1 120.73(19) . .
C3 C2 C5 115.56(18) . .
C1 C2 C5 123.47(18) . .
C4 C3 C2 121.4(2) . .
C4 C3 H3A 119.3 . .
C2 C3 H3A 119.3 . .
C3 C4 C3 118.6(3) 6_565 .
C3 C4 H4A 120.7 6_565 .
C3 C4 H4A 120.7 . .
C10 C5 C6 120.7(2) . .
C10 C5 C2 120.9(2) . .
C6 C5 C2 118.1(2) . .
C7 C6 C5 118.3(3) . .
C7 C6 C11 119.3(3) . .
C5 C6 C11 122.4(2) . .
C8 C7 C6 121.5(3) . .
C8 C7 H7A 119.2 . .
C6 C7 H7A 119.2 . .
C7 C8 C9 120.8(3) . .
C7 C8 H8A 119.6 . .
C9 C8 H8A 119.6 . .
C8 C9 C10 121.5(3) . .
C8 C9 H9A 119.2 . .
C10 C9 H9A 119.2 . .
C5 C10 C9 117.1(3) . .
C5 C10 C14 121.3(2) . .
C9 C10 C14 121.6(3) . .
C6 C11 C13 113.8(2) . .
C6 C11 C12 112.0(3) . .
C13 C11 C12 110.0(3) . .
C6 C11 H11A 106.9 . .
C13 C11 H11A 106.9 . .
C12 C11 H11A 106.9 . .
C11 C12 H12A 109.5 . .
C11 C12 H12B 109.5 . .
H12A C12 H12B 109.5 . .
C11 C12 H12C 109.5 . .
H12A C12 H12C 109.5 . .
H12B C12 H12C 109.5 . .
C11 C12 H12D 109.8 . .
H12A C12 H12D 45.7 . .
H12B C12 H12D 139.2 . .
H12C C12 H12D 66.6 . .
C11 C12 H12E 109.0 . .
H12A C12 H12E 66.7 . .
H12B C12 H12E 45.9 . .
H12C C12 H12E 140.0 . .
H12D C12 H12E 109.5 . .
C11 C12 H12F 109.6 . .
H12A C12 H12F 139.5 . .
H12B C12 H12F 66.3 . .
H12C C12 H12F 46.0 . .
H12D C12 H12F 109.5 . .
H12E C12 H12F 109.5 . .
C11 C13 H13A 109.5 . .
C11 C13 H13B 109.5 . .
H13A C13 H13B 109.5 . .
C11 C13 H13C 109.5 . .
H13A C13 H13C 109.5 . .
H13B C13 H13C 109.5 . .
C10 C14 C15 113.0(3) . .
C10 C14 C16 112.1(3) . .
C15 C14 C16 109.1(3) . .
C10 C14 H14A 107.4 . .
C15 C14 H14A 107.4 . .
C16 C14 H14A 107.4 . .
C14 C15 H15A 109.5 . .
C14 C15 H15B 109.5 . .
H15A C15 H15B 109.5 . .
C14 C15 H15C 109.5 . .
H15A C15 H15C 109.5 . .
H15B C15 H15C 109.5 . .
C14 C16 H16A 109.5 . .
C14 C16 H16B 109.5 . .
H16A C16 H16B 109.5 . .
C14 C16 H16C 109.5 . .
H16A C16 H16C 109.5 . .
H16B C16 H16C 109.5 . .

loop_
_geom_bond_atom_site_label_1
_geom_bond_atom_site_label_2
_geom_bond_distance
_geom_bond_site_symmetry_2
Ge1 C1 2.021(3) .
Ge1 Ge1 2.3723(11) 5_665
Ge1 H1 1.63(7) .
C1 C2 1.410(2) .
C1 C2 1.410(2) 6_565
C2 C3 1.402(3) .
C2 C5 1.501(3) .
C3 C4 1.380(3) .
C3 H3A 0.9500 .
C4 C3 1.380(3) 6_565
C4 H4A 0.9500 .
C5 C10 1.401(4) .
C5 C6 1.424(4) .
C6 C7 1.395(4) .
C6 C11 1.511(4) .
C7 C8 1.345(5) .
C7 H7A 0.9500 .
C8 C9 1.369(5) .
C8 H8A 0.9500 .
C9 C10 1.420(4) .
C9 H9A 0.9500 .
C10 C14 1.488(4) .
C11 C13 1.521(4) .
C11 C12 1.522(4) .
C11 H11A 1.0000 .
C12 H12A 0.9800 .
C12 H12B 0.9800 .
C12 H12C 0.9800 .
C12 H12D 0.9800 .
C12 H12E 0.9799 .
C12 H12F 0.9801 .
C13 H13A 0.9800 .
C13 H13B 0.9800 .
C13 H13C 0.9800 .
C14 C15 1.530(4) .
C14 C16 1.545(4) .
C14 H14A 1.0000 .
C15 H15A 0.9800 .
C15 H15B 0.9800 .
C15 H15C 0.9800 .
C16 H16A 0.9800 .
C16 H16B 0.9800 .
C16 H16C 0.9800 .

loop_
_geom_torsion_atom_site_label_1
_geom_torsion_atom_site_label_2
_geom_torsion_atom_site_label_3
_geom_torsion_atom_site_label_4
_geom_torsion
_geom_torsion_site_symmetry_1
_geom_torsion_site_symmetry_4
Ge1 Ge1 C1 C2 92.5(2) 5_665 .
Ge1 Ge1 C1 C2 -92.5(2) 5_665 6_565
C2 C1 C2 C3 4.1(4) 6_565 .
Ge1 C1 C2 C3 179.23(18) . .
C2 C1 C2 C5 -169.97(17) 6_565 .
Ge1 C1 C2 C5 5.1(3) . .
C1 C2 C3 C4 -1.6(4) . .
C5 C2 C3 C4 173.0(2) . .
C2 C3 C4 C3 -1.1(5) . 6_565
C3 C2 C5 C10 83.2(3) . .
C1 C2 C5 C10 -102.4(3) . .
C3 C2 C5 C6 -91.0(3) . .
C1 C2 C5 C6 83.4(3) . .
C10 C5 C6 C7 0.4(3) . .
C2 C5 C6 C7 174.6(2) . .
C10 C5 C6 C11 -177.7(2) . .
C2 C5 C6 C11 -3.6(3) . .
C5 C6 C7 C8 0.1(4) . .
C11 C6 C7 C8 178.3(3) . .
C6 C7 C8 C9 -0.6(5) . .
C7 C8 C9 C10 0.7(5) . .
C6 C5 C10 C9 -0.3(4) . .
C2 C5 C10 C9 -174.4(2) . .
C6 C5 C10 C14 176.8(2) . .
C2 C5 C10 C14 2.7(3) . .
C8 C9 C10 C5 -0.2(4) . .
C8 C9 C10 C14 -177.3(3) . .
C7 C6 C11 C13 49.1(4) . .
C5 C6 C11 C13 -132.8(3) . .
C7 C6 C11 C12 -76.4(3) . .
C5 C6 C11 C12 101.7(3) . .
C5 C10 C14 C15 136.7(3) . .
C9 C10 C14 C15 -46.4(4) . .
C5 C10 C14 C16 -99.5(3) . .
C9 C10 C14 C16 77.4(3) . .
